data_9005590
loop_
_publ_author_name
'Ferro, O.'
'Galli, E.'
'Papp, G.'
'Quartieri, S.'
'Szakall, S.'
'Vezzalini, G.'

_publ_section_title
;
 A new occurrence of katoite and re-examination of the hydrogrossular group
 Sample: Unsplit-O model, T = 200 K
;
_journal_name_full 'European Journal of Mineralogy'
_journal_page_first 419
_journal_page_last 426
_journal_paper_doi 10.1127/0935-1221/2003/0015-0419
_journal_volume 15
_journal_year 2003
_chemical_formula_sum 'Al2 Ca2.916 H7.632 O12 Si1.092'
_chemical_name_mineral Katoite
_space_group_IT_number 230
_symmetry_space_group_name_Hall '-I 4bd 2c 3'
_symmetry_space_group_name_H-M 'I a -3 d'
_cell_angle_alpha 90
_cell_angle_beta 90
_cell_angle_gamma 90
_cell_length_a 12.270
_cell_length_b 12.270
_cell_length_c 12.270
_cell_formula_units_Z 8
_cell_volume 1847.284
_database_code_amcsd 0006980
_diffrn_ambient_temperature 200
_exptl_crystal_density_diffrn 2.885
_cod_original_formula_sum 'Ca2.916 Al2 Si1.092 O12 H7.632'
_cod_database_code 9005590

loop_
_space_group_symop_operation_xyz
x,y,z
1/2+x,1/2+y,1/2+z
z,1/2-x,1/2+y
1/2+z,-x,+y
-y,1/2+z,1/2-x
1/2-y,+z,-x
x,1/2-y,1/2+z
1/2+x,-y,+z
-z,1/2+x,1/2-y
1/2-z,+x,-y
y,1/2-z,1/2+x
1/2+y,-z,+x
-x,1/2+y,1/2-z
1/2-x,+y,-z
3/4+x,1/4-z,3/4-y
1/4+x,3/4-z,1/4-y
3/4-z,1/4+y,3/4+x
1/4-z,3/4+y,1/4+x
3/4+y,1/4-x,3/4-z
1/4+y,3/4-x,1/4-z
3/4-x,1/4+z,3/4+y
1/4-x,3/4+z,1/4+y
3/4+z,1/4-y,3/4-x
1/4+z,3/4-y,1/4-x
3/4-y,1/4+x,3/4+z
1/4-y,3/4+x,1/4+z
1/4+x,1/4+z,1/4+y
3/4+x,3/4+z,3/4+y
1/4-z,1/4-y,1/4-x
3/4-z,3/4-y,3/4-x
1/4+y,1/4+x,1/4+z
3/4+y,3/4+x,3/4+z
1/4-x,1/4-z,1/4-y
3/4-x,3/4-z,3/4-y
1/4+z,1/4+y,1/4+x
3/4+z,3/4+y,3/4+x
1/4-y,1/4-x,1/4-z
3/4-y,3/4-x,3/4-z
1/2+z,x,1/2-y
+z,1/2+x,-y
1/2-y,-z,1/2+x
-y,1/2-z,+x
1/2+x,y,1/2-z
+x,1/2+y,-z
1/2-z,-x,1/2+y
-z,1/2-x,+y
1/2+y,z,1/2-x
+y,1/2+z,-x
1/2-x,-y,1/2+z
-x,1/2-y,+z
1/2-z,1/2+x,y
-z,+x,1/2+y
1/2+y,1/2-z,-x
+y,-z,1/2-x
1/2-x,1/2+y,z
-x,+y,1/2+z
1/2+z,1/2-x,-y
+z,-x,1/2-y
1/2-y,1/2+z,x
-y,+z,1/2+x
1/2+x,1/2-y,-z
+x,-y,1/2-z
3/4-x,3/4+z,1/4-y
1/4-x,1/4+z,3/4-y
3/4+z,3/4-y,1/4+x
1/4+z,1/4-y,3/4+x
3/4-y,3/4+x,1/4-z
1/4-y,1/4+x,3/4-z
3/4+x,3/4-z,1/4+y
1/4+x,1/4-z,3/4+y
3/4-z,3/4+y,1/4-x
1/4-z,1/4+y,3/4-x
3/4+y,3/4-x,1/4+z
1/4+y,1/4-x,3/4+z
1/4-x,3/4-z,3/4+y
3/4-x,1/4-z,1/4+y
1/4+z,3/4+y,3/4-x
3/4+z,1/4+y,1/4-x
1/4-y,3/4-x,3/4+z
3/4-y,1/4-x,1/4+z
1/4+x,3/4+z,3/4-y
3/4+x,1/4+z,1/4-y
1/4-z,3/4-y,3/4+x
3/4-z,1/4-y,1/4+x
1/4+y,3/4+x,3/4-z
3/4+y,1/4+x,1/4-z
-z,-x,-y
1/2-z,1/2-x,1/2-y
y,z,x
1/2+y,1/2+z,1/2+x
-x,-y,-z
1/2-x,1/2-y,1/2-z
z,x,y
1/2+z,1/2+x,1/2+y
-y,-z,-x
1/2-y,1/2-z,1/2-x

loop_
_atom_site_aniso_label
_atom_site_aniso_U_11
_atom_site_aniso_U_22
_atom_site_aniso_U_33
_atom_site_aniso_U_12
_atom_site_aniso_U_13
_atom_site_aniso_U_23
Ca 0.01080 0.00870 0.00870 0.00000 0.00000 0.00230
Al 0.01370 0.01370 0.01370 -0.00360 -0.00360 -0.00360
Si 0.00590 0.00650 0.00650 0.00000 0.00000 0.00000
O 0.02980 0.01730 0.01870 -0.00720 0.01200 -0.00730

loop_
_atom_site_label
_atom_site_fract_x
_atom_site_fract_y
_atom_site_fract_z
_atom_site_occupancy
_atom_site_U_iso_or_equiv
Ca 0.12500 0.00000 0.25000 0.97200 0.00940
Al 0.00000 0.00000 0.00000 1.00000 0.01370
Si 0.37500 0.00000 0.25000 0.36400 0.00630
O 0.03237 0.04982 0.64450 1.00000 0.02190
H 0.07500 0.06100 0.65500 0.63600 ?

loop_
_cod_related_entry_id
_cod_related_entry_database
_cod_related_entry_code
1 AMCSD 0006980
